data_4348115
loop_
_publ_author_name
'Hua, Carol'
'Baldansuren, Amgalanbaatar'
'Tuna, Floriana'
'Collison, David'
'D'Alessandro, Deanna M'

_publ_section_title
;
 In Situ Spectroelectrochemical Investigations of the Redox-Active
 Tris[4-(pyridin-4-yl)phenyl]amine Ligand and a Zn(2+) Coordination
 Framework.
;
_journal_issue 15
_journal_name_full 'Inorganic chemistry'
_journal_page_first 7270
_journal_page_last 7280
_journal_paper_doi 10.1021/acs.inorgchem.6b00981
_journal_volume 55
_journal_year 2016
_chemical_formula_sum 'C140 H96 N22 O19 Zn4'
_chemical_formula_weight 2651.86
_space_group_crystal_system orthorhombic
_space_group_IT_number 62
_space_group_name_Hall '-P 2ac 2n'
_space_group_name_H-M_alt 'P n m a'
_atom_sites_solution_hydrogens geom
_audit_creation_method SHELXL-2014/7
_cell_angle_alpha 90
_cell_angle_beta 90
_cell_angle_gamma 90
_cell_formula_units_Z 2
_cell_length_a 12.3866(10)
_cell_length_b 27.373(2)
_cell_length_c 18.5603(16)
_cell_measurement_reflns_used 9933
_cell_measurement_temperature 150(2)
_cell_measurement_theta_max 24.5533
_cell_measurement_theta_min 2.8426
_cell_volume 6293.0(9)
_computing_cell_refinement 'SAINT (Bruker-AXS,2012)'
_computing_data_collection 'APEX (Bruker-AXS,2012)'
_computing_data_reduction 'SAINT and XPREP (Bruker-AXS,2012)'
_computing_molecular_graphics 'WinGX (Farrugia, L., 1999)'
_computing_structure_refinement 'SHELXL-2014/7 (Sheldrick, 2014)'
_computing_structure_solution 'SIR97 (Altomare, et. al. 1997)'
_diffrn_ambient_temperature 150(2)
_diffrn_detector_area_resol_mean 62852
_diffrn_measured_fraction_theta_full 0.998
_diffrn_measured_fraction_theta_max 0.997
_diffrn_measurement_device_type APEXII-FR591
_diffrn_measurement_method \w
_diffrn_radiation_monochromator mirror
_diffrn_radiation_source 'rotating anode'
_diffrn_radiation_type MoK\a
_diffrn_radiation_wavelength 0.71073
_diffrn_reflns_av_R_equivalents 0.1464
_diffrn_reflns_av_unetI/netI 0.0456
_diffrn_reflns_Laue_measured_fraction_full 0.998
_diffrn_reflns_Laue_measured_fraction_max 0.997
_diffrn_reflns_limit_h_max 15
_diffrn_reflns_limit_h_min -15
_diffrn_reflns_limit_k_max 34
_diffrn_reflns_limit_k_min -34
_diffrn_reflns_limit_l_max 23
_diffrn_reflns_limit_l_min -23
_diffrn_reflns_number 161470
_diffrn_reflns_point_group_measured_fraction_full 0.998
_diffrn_reflns_point_group_measured_fraction_max 0.997
_diffrn_reflns_theta_full 25.242
_diffrn_reflns_theta_max 26.288
_diffrn_reflns_theta_min 1.977
_exptl_absorpt_coefficient_mu 0.831
_exptl_absorpt_correction_T_max 0.86
_exptl_absorpt_correction_T_min 0.76
_exptl_absorpt_correction_type multi-scan
_exptl_absorpt_process_details
;
 SADABS (Sheldrick, 1996)
;
_exptl_crystal_colour yellow
_exptl_crystal_density_diffrn 1.400
_exptl_crystal_density_meas ?
_exptl_crystal_density_method 'not measured'
_exptl_crystal_description block
_exptl_crystal_F_000 2724
_exptl_crystal_size_max 0.15
_exptl_crystal_size_mid 0.12
_exptl_crystal_size_min 0.1
_refine_diff_density_max 1.485
_refine_diff_density_min -0.791
_refine_diff_density_rms 0.112
_refine_ls_extinction_method none
_refine_ls_goodness_of_fit_ref 1.078
_refine_ls_hydrogen_treatment constr
_refine_ls_matrix_type full
_refine_ls_number_parameters 438
_refine_ls_number_reflns 6502
_refine_ls_number_restraints 0
_refine_ls_restrained_S_all 1.078
_refine_ls_R_factor_all 0.0944
_refine_ls_R_factor_gt 0.0737
_refine_ls_shift/su_max 0.001
_refine_ls_shift/su_mean 0.000
_refine_ls_structure_factor_coef Fsqd
_refine_ls_weighting_details 'w=1/[\s^2^(Fo^2^)+(0.1200P)^2^+18.0843P] where P=(Fo^2^+2Fc^2^)/3'
_refine_ls_weighting_scheme calc
_refine_ls_wR_factor_gt 0.2147
_refine_ls_wR_factor_ref 0.2293
_reflns_Friedel_coverage 0.000
_reflns_number_gt 4949
_reflns_number_total 6502
_reflns_threshold_expression 'I > 2\s(I)'
_cod_data_source_file ic6b00981_si_003.cif
_cod_data_source_block shelx
_cod_depositor_comments
;
The following automatic conversions were performed:

data item '_exptl_crystal_density_meas' value 'not measured' was
changed to '?' -- the value is perceived as not measured.

Automatic conversion script
Id: cif_fix_values 6909 2019-04-08 15:41:33Z antanas 
;
_cod_database_code 4348115
_shelx_shelxl_version_number 2014/7
_shelx_space_group_comment
;
The symmetry employed for this shelxl refinement is uniquely defined
by the following loop, which should always be used as a source of
symmetry information in preference to the above space-group names.
They are only intended as comments.
;

loop_
_space_group_symop_operation_xyz
'x, y, z'
'-x+1/2, -y, z+1/2'
'-x, y+1/2, -z'
'x+1/2, -y+1/2, -z+1/2'
'-x, -y, -z'
'x-1/2, y, -z-1/2'
'x, -y-1/2, z'
'-x-1/2, y-1/2, z-1/2'

loop_
_atom_site_label
_atom_site_type_symbol
_atom_site_fract_x
_atom_site_fract_y
_atom_site_fract_z
_atom_site_U_iso_or_equiv
_atom_site_adp_type
_atom_site_occupancy
_atom_site_site_symmetry_order
_atom_site_calc_flag
_atom_site_refinement_flags_posn
_atom_site_refinement_flags_adp
_atom_site_refinement_flags_occupancy
Zn1 Zn 0.70945(6) 0.7500 0.56803(4) 0.0286(2) Uani 1 2 d S T P
Z2B Zn 1.1087(5) 0.7500 0.6603(4) 0.039(2) Uiso 0.125(3) 2 d S . P
O1 O 0.5323(5) 0.7500 0.5926(3) 0.0546(15) Uani 1 2 d S T P
Zn2 Zn 1.11106(6) 0.7500 0.59428(5) 0.0337(3) Uani 0.875(3) 2 d S T P
O2 O 0.6569(5) 0.7500 0.6719(4) 0.074(2) Uani 1 2 d S T P
N1 N 0.6990(3) 0.46529(16) 0.1874(2) 0.0345(9) Uani 1 1 d . . .
N2 N 0.7065(3) 0.69260(13) 0.4992(2) 0.0295(8) Uani 1 1 d . . .
N3 N 1.2799(3) 0.30423(16) 0.1151(3) 0.0461(12) Uani 1 1 d . . .
O3 O 0.8666(4) 0.7500 0.5961(3) 0.0510(14) Uani 1 2 d S T P
N4 N 0.1299(4) 0.4301(3) -0.0650(4) 0.081(2) Uani 1 1 d . . .
O4 O 1.0038(5) 0.7500 0.6703(3) 0.080(2) Uani 1 2 d S T P
N5 N 0.5612(7) 0.7500 0.6548(5) 0.066(2) Uani 1 2 d S T P
O5 O 1.0584(5) 0.7116(3) 0.4868(5) 0.149(4) Uani 1 1 d . . .
N6 N 0.9047(7) 0.7500 0.6542(6) 0.086(3) Uani 1 2 d S T P
O6 O 1.0087(8) 0.6471(4) 0.3391(5) 0.173(4) Uani 1 1 d . . .
O7 O 1.1280(9) 0.2500 -0.1164(7) 0.298(16) Uani 1 2 d S T P
C1 C 0.6997(4) 0.50333(18) 0.2399(2) 0.0317(10) Uani 1 1 d . . .
C2 C 0.6101(4) 0.51099(18) 0.2842(2) 0.0327(10) Uani 1 1 d . . .
H2 H 0.5491 0.4901 0.2805 0.039 Uiso 1 1 calc R U .
C3 C 0.6099(4) 0.54888(18) 0.3333(3) 0.0331(10) Uani 1 1 d . . .
H3 H 0.5473 0.5549 0.3615 0.040 Uiso 1 1 calc R U .
C4 C 0.7011(4) 0.57849(16) 0.3420(2) 0.0285(9) Uani 1 1 d . . .
C5 C 0.7917(4) 0.56962(17) 0.2984(3) 0.0301(10) Uani 1 1 d . . .
H5 H 0.8549 0.5888 0.3045 0.036 Uiso 1 1 calc R U .
C6 C 0.7901(4) 0.53347(18) 0.2469(3) 0.0319(10) Uani 1 1 d . . .
H6 H 0.8505 0.5290 0.2161 0.038 Uiso 1 1 calc R U .
C7 C 0.7023(4) 0.61816(16) 0.3961(2) 0.0289(10) Uani 1 1 d . . .
C8 C 0.6098(4) 0.64471(19) 0.4127(3) 0.0340(10) Uani 1 1 d . . .
H8 H 0.5435 0.6375 0.3892 0.041 Uiso 1 1 calc R U .
C9 C 0.6147(4) 0.68148(18) 0.4633(3) 0.0358(11) Uani 1 1 d . . .
H9 H 0.5512 0.6997 0.4734 0.043 Uiso 1 1 calc R U .
C10 C 0.7962(4) 0.66777(17) 0.4827(3) 0.0334(10) Uani 1 1 d . . .
H10 H 0.8614 0.6759 0.5068 0.040 Uiso 1 1 calc R U .
C11 C 0.7976(4) 0.63092(17) 0.4323(3) 0.0346(10) Uani 1 1 d . . .
H11 H 0.8630 0.6141 0.4221 0.041 Uiso 1 1 calc R U .
C12 C 0.6084(3) 0.45950(17) 0.1418(2) 0.0284(10) Uani 1 1 d . . .
C13 C 0.5848(3) 0.41376(17) 0.1116(2) 0.0278(9) Uani 1 1 d . . .
H13 H 0.6322 0.3870 0.1197 0.033 Uiso 1 1 calc R U .
C14 C 0.4931(3) 0.40721(17) 0.0701(2) 0.0272(9) Uani 1 1 d . . .
H14 H 0.4782 0.3760 0.0501 0.033 Uiso 1 1 calc R U .
C15 C 0.4223(3) 0.44583(18) 0.0571(2) 0.0291(10) Uani 1 1 d . . .
C16 C 0.4488(4) 0.49134(18) 0.0863(3) 0.0324(10) Uani 1 1 d . . .
H16 H 0.4025 0.5183 0.0773 0.039 Uiso 1 1 calc R U .
C17 C 0.5394(4) 0.49832(17) 0.1274(2) 0.0319(10) Uani 1 1 d . . .
H17 H 0.5551 0.5298 0.1462 0.038 Uiso 1 1 calc R U .
C18 C 0.3219(3) 0.43952(19) 0.0154(3) 0.0339(11) Uani 1 1 d . . .
C20 C 0.2170(5) 0.4045(3) -0.0806(3) 0.064(2) Uani 1 1 d . . .
H20 H 0.2132 0.3826 -0.1201 0.077 Uiso 1 1 calc R U .
C19 C 0.3137(4) 0.4073(2) -0.0435(3) 0.0468(14) Uani 1 1 d . . .
H19 H 0.3736 0.3878 -0.0576 0.056 Uiso 1 1 calc R U .
C21 C 0.1383(5) 0.4603(3) -0.0071(5) 0.072(2) Uani 1 1 d . . .
H21 H 0.0763 0.4786 0.0064 0.087 Uiso 1 1 calc R U .
C22 C 0.2295(4) 0.4662(2) 0.0327(4) 0.0507(15) Uani 1 1 d . . .
H22 H 0.2303 0.4883 0.0721 0.061 Uiso 1 1 calc R U .
C23 C 0.7956(4) 0.43911(17) 0.1753(3) 0.0301(10) Uani 1 1 d . . .
C24 C 0.8547(4) 0.42051(19) 0.2334(3) 0.0370(11) Uani 1 1 d . . .
H24 H 0.8299 0.4256 0.2812 0.044 Uiso 1 1 calc R U .
C25 C 0.9486(4) 0.39489(18) 0.2216(3) 0.0380(11) Uani 1 1 d . . .
H25 H 0.9868 0.3822 0.2618 0.046 Uiso 1 1 calc R U .
C26 C 0.9895(4) 0.38703(16) 0.1530(3) 0.0327(10) Uani 1 1 d . . .
C27 C 0.9303(4) 0.40602(18) 0.0959(3) 0.0319(10) Uani 1 1 d . . .
H27 H 0.9566 0.4015 0.0482 0.038 Uiso 1 1 calc R U .
C28 C 0.8351(4) 0.43102(17) 0.1056(2) 0.0305(10) Uani 1 1 d . . .
H28 H 0.7962 0.4428 0.0651 0.037 Uiso 1 1 calc R U .
C29 C 1.0915(4) 0.35969(17) 0.1403(3) 0.0387(12) Uani 1 1 d . . .
C30 C 1.1604(5) 0.3460(2) 0.1954(4) 0.0591(17) Uani 1 1 d . . .
H30 H 1.1456 0.3556 0.2435 0.071 Uiso 1 1 calc R U .
C31 C 1.2528(5) 0.3175(2) 0.1798(4) 0.0574(17) Uani 1 1 d . . .
H31 H 1.2976 0.3076 0.2187 0.069 Uiso 1 1 calc R U .
C32 C 1.2159(4) 0.3181(2) 0.0611(4) 0.0507(15) Uani 1 1 d . . .
H32 H 1.2346 0.3088 0.0133 0.061 Uiso 1 1 calc R U .
C33 C 1.1236(4) 0.3453(2) 0.0718(3) 0.0477(14) Uani 1 1 d . . .
H33 H 1.0811 0.3544 0.0314 0.057 Uiso 1 1 calc R U .
C34 C 1.0803(14) 0.6642(7) 0.2912(8) 0.189(8) Uani 1 1 d . . .
N7 N 1.0469(7) 0.7500 0.4564(6) 0.078(3) Uani 1 2 d S T P
C41 C 1.1117(12) 0.2500 -0.0611(10) 0.149(9) Uani 1 2 d S T P
C44 C 0.841(2) 0.7081(9) 0.2867(14) 0.124(7) Uiso 0.5 1 d . . P
O39 O 0.7894(16) 0.7500 0.3215(11) 0.107(6) Uiso 0.5 2 d S . P

loop_
_atom_site_aniso_label
_atom_site_aniso_U_11
_atom_site_aniso_U_22
_atom_site_aniso_U_33
_atom_site_aniso_U_23
_atom_site_aniso_U_13
_atom_site_aniso_U_12
Zn1 0.0303(4) 0.0255(4) 0.0299(4) 0.000 -0.0035(3) 0.000
O1 0.059(4) 0.058(4) 0.047(3) 0.000 0.009(3) 0.000
Zn2 0.0188(4) 0.0363(5) 0.0459(6) 0.000 -0.0025(4) 0.000
O2 0.051(4) 0.113(6) 0.056(4) 0.000 -0.003(3) 0.000
N1 0.0250(19) 0.047(2) 0.032(2) -0.0165(18) -0.0033(16) -0.0028(17)
N2 0.033(2) 0.0237(18) 0.032(2) -0.0015(15) -0.0090(16) -0.0002(15)
N3 0.031(2) 0.033(2) 0.074(4) 0.002(2) -0.003(2) -0.0061(18)
O3 0.043(3) 0.072(4) 0.038(3) 0.000 -0.015(3) 0.000
N4 0.034(3) 0.109(5) 0.100(5) 0.062(4) -0.029(3) -0.028(3)
O4 0.031(3) 0.165(8) 0.043(4) 0.000 -0.007(3) 0.000
N5 0.064(5) 0.046(4) 0.087(7) 0.000 -0.013(5) 0.000
O5 0.090(4) 0.119(5) 0.236(9) 0.118(6) 0.072(5) 0.064(4)
N6 0.050(5) 0.133(9) 0.076(7) 0.000 -0.006(4) 0.000
O6 0.142(7) 0.239(12) 0.137(7) -0.006(8) -0.011(6) -0.082(8)
O7 0.071(7) 0.75(5) 0.071(7) 0.000 0.028(6) 0.000
C1 0.030(2) 0.039(3) 0.026(2) -0.007(2) -0.0011(18) -0.0022(19)
C2 0.031(2) 0.039(3) 0.028(2) -0.009(2) 0.0037(19) -0.010(2)
C3 0.032(2) 0.038(3) 0.029(2) -0.005(2) 0.003(2) -0.008(2)
C4 0.032(2) 0.030(2) 0.024(2) -0.0011(18) -0.0018(18) -0.0033(18)
C5 0.027(2) 0.030(2) 0.033(2) 0.0005(19) -0.0022(19) -0.0037(18)
C6 0.024(2) 0.041(3) 0.031(2) -0.003(2) 0.0020(18) -0.0037(19)
C7 0.032(2) 0.028(2) 0.026(2) -0.0003(18) -0.0030(18) -0.0012(18)
C8 0.027(2) 0.040(3) 0.034(3) -0.004(2) -0.0044(19) -0.006(2)
C9 0.027(2) 0.038(3) 0.042(3) -0.009(2) 0.000(2) 0.001(2)
C10 0.031(2) 0.029(2) 0.040(3) -0.002(2) -0.011(2) 0.0014(19)
C11 0.032(2) 0.029(2) 0.042(3) -0.005(2) -0.007(2) 0.0020(19)
C12 0.024(2) 0.036(2) 0.025(2) -0.0066(19) 0.0012(17) -0.0039(18)
C13 0.022(2) 0.033(2) 0.028(2) -0.0067(19) 0.0018(17) 0.0002(17)
C14 0.025(2) 0.034(2) 0.023(2) -0.0052(18) 0.0025(17) -0.0019(18)
C15 0.024(2) 0.039(3) 0.023(2) 0.0012(19) 0.0052(17) -0.0012(19)
C16 0.031(2) 0.035(2) 0.032(2) 0.0054(19) 0.0055(19) 0.0043(19)
C17 0.035(2) 0.029(2) 0.032(2) -0.0037(19) 0.006(2) -0.0048(19)
C18 0.021(2) 0.045(3) 0.036(3) 0.015(2) 0.0018(19) -0.0026(19)
C20 0.046(3) 0.104(6) 0.042(3) 0.020(3) -0.017(3) -0.028(4)
C19 0.028(2) 0.080(4) 0.032(3) 0.006(3) -0.003(2) -0.013(3)
C21 0.027(3) 0.063(4) 0.127(7) 0.048(5) -0.009(4) -0.002(3)
C22 0.028(3) 0.039(3) 0.085(5) 0.020(3) 0.004(3) 0.004(2)
C23 0.028(2) 0.033(2) 0.029(2) -0.0062(19) -0.0040(18) -0.0023(19)
C24 0.043(3) 0.039(3) 0.029(2) -0.004(2) -0.006(2) -0.006(2)
C25 0.041(3) 0.036(3) 0.037(3) -0.002(2) -0.015(2) -0.001(2)
C26 0.029(2) 0.026(2) 0.043(3) 0.000(2) -0.008(2) -0.0063(18)
C27 0.025(2) 0.035(2) 0.035(3) 0.001(2) -0.0017(19) -0.0025(19)
C28 0.026(2) 0.036(2) 0.029(2) -0.0008(19) -0.0025(18) -0.0006(19)
C29 0.029(2) 0.022(2) 0.064(4) 0.002(2) -0.013(2) -0.0059(18)
C30 0.048(3) 0.064(4) 0.066(4) -0.015(3) -0.024(3) 0.013(3)
C31 0.048(3) 0.055(4) 0.069(4) -0.003(3) -0.029(3) 0.004(3)
C32 0.041(3) 0.041(3) 0.070(4) 0.011(3) 0.007(3) 0.005(2)
C33 0.036(3) 0.047(3) 0.060(4) 0.009(3) 0.005(3) 0.006(2)
C34 0.222(16) 0.197(16) 0.147(12) -0.064(11) 0.125(12) -0.004(13)
N7 0.063(5) 0.082(7) 0.091(7) 0.000 -0.005(5) 0.000
C41 0.070(9) 0.29(3) 0.086(11) 0.000 0.000(8) 0.000

loop_
_atom_type_symbol
_atom_type_description
_atom_type_scat_dispersion_real
_atom_type_scat_dispersion_imag
_atom_type_scat_source
C C 0.0033 0.0016 'International Tables Vol C Tables 4.2.6.8 and 6.1.1.4'
H H 0.0000 0.0000 'International Tables Vol C Tables 4.2.6.8 and 6.1.1.4'
N N 0.0061 0.0033 'International Tables Vol C Tables 4.2.6.8 and 6.1.1.4'
O O 0.0106 0.0060 'International Tables Vol C Tables 4.2.6.8 and 6.1.1.4'
Zn Zn 0.2839 1.4301 'International Tables Vol C Tables 4.2.6.8 and 6.1.1.4'

loop_
_geom_angle_atom_site_label_1
_geom_angle_atom_site_label_2
_geom_angle_atom_site_label_3
_geom_angle
_geom_angle_site_symmetry_1
_geom_angle_site_symmetry_3
O3 Zn1 N2 100.40(15) . .
O3 Zn1 N2 100.40(15) . 7_575
N2 Zn1 N2 101.7(2) . 7_575
O3 Zn1 O2 93.7(3) . .
N2 Zn1 O2 126.30(12) . .
N2 Zn1 O2 126.31(12) 7_575 .
O3 Zn1 O1 153.3(2) . .
N2 Zn1 O1 96.36(15) . .
N2 Zn1 O1 96.35(15) 7_575 .
O2 Zn1 O1 59.6(3) . .
O3 Zn1 N5 123.7(3) . .
N2 Zn1 N5 113.75(16) . .
N2 Zn1 N5 113.76(16) 7_575 .
O2 Zn1 N5 30.1(3) . .
O1 Zn1 N5 29.6(2) . .
Zn2 Z2B O4 99.6(6) . .
Zn2 Z2B N3 66.6(3) . 8_866
O4 Z2B N3 132.6(3) . 8_866
Zn2 Z2B N3 66.6(3) . 2_765
O4 Z2B N3 132.6(3) . 2_765
N3 Z2B N3 85.2(3) 8_866 2_765
Zn2 Z2B N6 88.8(4) . .
O4 Z2B N6 10.7(4) . .
N3 Z2B N6 127.7(3) 8_866 .
N3 Z2B N6 127.7(3) 2_765 .
Zn2 Z2B C31 97.2(3) . 8_866
O4 Z2B C31 130.2(2) . 8_866
N3 Z2B C31 30.7(2) 8_866 8_866
N3 Z2B C31 97.0(3) 2_765 8_866
N6 Z2B C31 132.76(19) . 8_866
Zn2 Z2B C31 97.2(3) . 2_765
O4 Z2B C31 130.2(2) . 2_765
N3 Z2B C31 97.0(3) 8_866 2_765
N3 Z2B C31 30.7(2) 2_765 2_765
N6 Z2B C31 132.76(19) . 2_765
C31 Z2B C31 93.0(4) 8_866 2_765
N5 O1 Zn1 84.5(6) . .
Z2B Zn2 O4 41.9(4) . .
Z2B Zn2 N3 80.0(3) . 8_866
O4 Zn2 N3 108.37(19) . 8_866
Z2B Zn2 N3 80.0(3) . 2_765
O4 Zn2 N3 108.37(18) . 2_765
N3 Zn2 N3 93.2(2) 8_866 2_765
Z2B Zn2 O5 147.5(2) . .
O4 Zn2 O5 115.4(2) . .
N3 Zn2 O5 132.0(2) 8_866 .
N3 Zn2 O5 91.1(2) 2_765 .
Z2B Zn2 O5 147.5(2) . 7_575
O4 Zn2 O5 115.4(2) . 7_575
N3 Zn2 O5 91.1(2) 8_866 7_575
N3 Zn2 O5 132.0(2) 2_765 7_575
O5 Zn2 O5 53.2(3) . 7_575
N5 O2 Zn1 93.7(6) . .
C23 N1 C12 121.3(4) . .
C23 N1 C1 118.3(4) . .
C12 N1 C1 119.7(4) . .
C10 N2 C9 118.1(4) . .
C10 N2 Zn1 121.6(3) . .
C9 N2 Zn1 120.0(3) . .
C31 N3 C32 117.5(5) . .
C31 N3 Zn2 123.3(4) . 2_764
C32 N3 Zn2 117.2(4) . 2_764
C31 N3 Z2B 89.9(4) . 2_764
C32 N3 Z2B 148.6(5) . 2_764
Zn2 N3 Z2B 33.37(19) 2_764 2_764
N6 O3 Zn1 128.7(6) . .
C20 N4 C21 115.6(5) . .
N6 O4 Z2B 158.1(8) . .
N6 O4 Zn2 119.5(6) . .
Z2B O4 Zn2 38.5(4) . .
O1 N5 O2 122.2(9) . .
O1 N5 Zn1 66.0(5) . .
O2 N5 Zn1 56.2(5) . .
N7 O5 Zn2 92.3(7) . .
O3 N6 O4 127.4(9) . .
O3 N6 Z2B 116.2(7) . .
O4 N6 Z2B 11.2(4) . .
C2 C1 C6 119.6(4) . .
C2 C1 N1 120.5(4) . .
C6 C1 N1 119.9(4) . .
C3 C2 C1 120.1(4) . .
C2 C3 C4 120.6(4) . .
C3 C4 C5 118.6(4) . .
C3 C4 C7 120.8(4) . .
C5 C4 C7 120.6(4) . .
C6 C5 C4 120.8(4) . .
C5 C6 C1 120.1(4) . .
C8 C7 C11 117.2(4) . .
C8 C7 C4 121.7(4) . .
C11 C7 C4 121.2(4) . .
C9 C8 C7 119.7(4) . .
N2 C9 C8 122.5(4) . .
N2 C10 C11 122.6(4) . .
C10 C11 C7 119.8(4) . .
C17 C12 C13 118.5(4) . .
C17 C12 N1 121.1(4) . .
C13 C12 N1 120.3(4) . .
C14 C13 C12 120.6(4) . .
C13 C14 C15 120.9(4) . .
C14 C15 C16 117.5(4) . .
C14 C15 C18 122.2(4) . .
C16 C15 C18 120.4(4) . .
C17 C16 C15 122.1(4) . .
C16 C17 C12 120.3(4) . .
C22 C18 C19 116.6(5) . .
C22 C18 C15 120.6(5) . .
C19 C18 C15 122.8(4) . .
N4 C20 C19 124.8(7) . .
C20 C19 C18 118.9(6) . .
C22 C21 N4 124.4(7) . .
C21 C22 C18 119.6(7) . .
C24 C23 C28 118.1(4) . .
C24 C23 N1 120.4(4) . .
C28 C23 N1 121.6(4) . .
C25 C24 C23 120.4(5) . .
C24 C25 C26 122.2(5) . .
C25 C26 C27 116.8(4) . .
C25 C26 C29 122.3(5) . .
C27 C26 C29 120.9(5) . .
C28 C27 C26 122.5(5) . .
C27 C28 C23 120.0(4) . .
C30 C29 C33 115.0(5) . .
C30 C29 C26 122.8(6) . .
C33 C29 C26 122.2(5) . .
C29 C30 C31 119.8(6) . .
N3 C31 C30 123.5(6) . .
N3 C31 Z2B 59.4(4) . 2_764
C30 C31 Z2B 166.7(5) . 2_764
N3 C32 C33 122.5(6) . .
C32 C33 C29 121.6(6) . .
O5 N7 O5 122.1(14) . 7_575
C44 O39 C44 103(2) . 7_575

loop_
_geom_bond_atom_site_label_1
_geom_bond_atom_site_label_2
_geom_bond_distance
_geom_bond_site_symmetry_2
Zn1 O3 2.015(5) .
Zn1 N2 2.026(4) .
Zn1 N2 2.026(4) 7_575
Zn1 O2 2.034(7) .
Zn1 O1 2.242(6) .
Zn1 N5 2.443(10) .
Z2B Zn2 1.225(7) .
Z2B O4 1.312(9) .
Z2B N3 2.193(7) 8_866
Z2B N3 2.193(7) 2_765
Z2B N6 2.529(11) .
Z2B C31 2.548(8) 8_866
Z2B C31 2.548(8) 2_765
O1 N5 1.211(10) .
Zn2 O4 1.938(6) .
Zn2 N3 2.044(5) 8_866
Zn2 N3 2.044(5) 2_765
Zn2 O5 2.348(11) .
Zn2 O5 2.348(11) 7_575
O2 N5 1.226(10) .
N1 C23 1.412(6) .
N1 C12 1.414(6) .
N1 C1 1.426(6) .
N2 C10 1.337(6) .
N2 C9 1.353(6) .
N3 C31 1.299(8) .
N3 C32 1.333(8) .
N3 Zn2 2.044(5) 2_764
N3 Z2B 2.193(7) 2_764
O3 N6 1.177(11) .
N4 C20 1.319(10) .
N4 C21 1.362(11) .
O4 N6 1.264(10) .
O5 N7 1.201(7) .
O6 C34 1.340(15) .
O7 C41 1.045(18) .
C1 C2 1.396(6) .
C1 C6 1.397(6) .
C2 C3 1.381(7) .
C3 C4 1.399(6) .
C4 C5 1.405(6) .
C4 C7 1.479(6) .
C5 C6 1.375(7) .
C7 C8 1.392(7) .
C7 C11 1.403(6) .
C8 C9 1.378(7) .
C10 C11 1.376(7) .
C12 C17 1.390(7) .
C12 C13 1.403(6) .
C13 C14 1.384(6) .
C14 C15 1.394(6) .
C15 C16 1.397(7) .
C15 C18 1.476(6) .
C16 C17 1.372(7) .
C18 C22 1.395(7) .
C18 C19 1.408(8) .
C20 C19 1.383(7) .
C21 C22 1.359(9) .
C23 C24 1.399(7) .
C23 C28 1.401(6) .
C24 C25 1.376(7) .
C25 C26 1.386(7) .
C26 C27 1.390(7) .
C26 C29 1.488(7) .
C27 C28 1.375(7) .
C29 C30 1.384(8) .
C29 C33 1.388(8) .
C30 C31 1.415(9) .
C31 Z2B 2.548(8) 2_764
C32 C33 1.379(8) .
N7 O5 1.201(7) 7_575
C44 O39 1.46(3) .
O39 C44 1.46(3) 7_575
